data_4064585
loop_
_publ_author_name
'Demir, Selvan'
'Mueller, Thomas J.'
'Ziller, Joseph W.'
'Evans, William J.'

_publ_section_title
;
 \s Bond Metathesis Reactivity of Allyl Scandium Metallocenes with
 Diphenyldichalcogenides, PhEEPh (E = S, Se, Te)
;
_journal_issue 11
_journal_name_full Organometallics
_journal_page_first 3083
_journal_paper_doi 10.1021/om2001876
_journal_volume 30
_journal_year 2011
_chemical_formula_sum 'C23 H30 N S Sc'
_chemical_formula_weight 397.50
_chemical_name_systematic
; 
 ? 
;
_space_group_IT_number 14
_symmetry_cell_setting monoclinic
_symmetry_space_group_name_Hall '-P 2ybc'
_symmetry_space_group_name_H-M 'P 1 21/c 1'
_atom_sites_solution_hydrogens mixed
_atom_sites_solution_primary direct
_atom_sites_solution_secondary difmap
_audit_creation_method SHELXTL
_cell_angle_alpha 90.00
_cell_angle_beta 108.0005(3)
_cell_angle_gamma 90.00
_cell_formula_units_Z 4
_cell_length_a 16.3661(5)
_cell_length_b 8.4809(3)
_cell_length_c 15.8932(5)
_cell_measurement_reflns_used 9508
_cell_measurement_temperature 93(2)
_cell_measurement_theta_max 28.69
_cell_measurement_theta_min 2.40
_cell_volume 2097.99(12)
_computing_cell_refinement 'Bruker SAINT'
_computing_data_collection 'Bruker APEX2'
_computing_data_reduction 'Bruker SAINT'
_computing_molecular_graphics 'Bruker SHELXTL'
_computing_publication_material 'Bruker SHELXTL'
_computing_structure_refinement 'SHELXL-97 (Sheldrick, 2008)'
_computing_structure_solution 'SHELXS-97 (Sheldrick, 2008)'
_diffrn_ambient_temperature 93(2)
_diffrn_measured_fraction_theta_full 0.948
_diffrn_measured_fraction_theta_max 0.948
_diffrn_measurement_device_type 'Bruker APEX-II CCD'
_diffrn_measurement_method '\f and \w scans'
_diffrn_radiation_monochromator graphite
_diffrn_radiation_source 'fine-focus sealed tube'
_diffrn_radiation_type MoK\a
_diffrn_radiation_wavelength 0.71073
_diffrn_reflns_av_R_equivalents 0.0171
_diffrn_reflns_av_sigmaI/netI 0.0131
_diffrn_reflns_limit_h_max 21
_diffrn_reflns_limit_h_min -22
_diffrn_reflns_limit_k_max 11
_diffrn_reflns_limit_k_min -11
_diffrn_reflns_limit_l_max 21
_diffrn_reflns_limit_l_min -21
_diffrn_reflns_number 24317
_diffrn_reflns_theta_full 28.80
_diffrn_reflns_theta_max 28.80
_diffrn_reflns_theta_min 2.61
_exptl_absorpt_coefficient_mu 0.457
_exptl_absorpt_correction_T_max 0.8820
_exptl_absorpt_correction_T_min 0.8595
_exptl_absorpt_correction_type numerical
_exptl_absorpt_process_details 'Bruker SADABS'
_exptl_crystal_colour colorless
_exptl_crystal_density_diffrn 1.258
_exptl_crystal_density_meas ?
_exptl_crystal_density_method 'not measured'
_exptl_crystal_description cube
_exptl_crystal_F_000 848
_exptl_crystal_size_max 0.34
_exptl_crystal_size_mid 0.30
_exptl_crystal_size_min 0.28
_refine_diff_density_max 0.803
_refine_diff_density_min -0.358
_refine_diff_density_rms 0.051
_refine_ls_extinction_method none
_refine_ls_goodness_of_fit_ref 1.029
_refine_ls_hydrogen_treatment mixed
_refine_ls_matrix_type full
_refine_ls_number_parameters 344
_refine_ls_number_reflns 5195
_refine_ls_number_restraints 0
_refine_ls_restrained_S_all 1.029
_refine_ls_R_factor_all 0.0324
_refine_ls_R_factor_gt 0.0304
_refine_ls_shift/su_max 0.060
_refine_ls_shift/su_mean 0.001
_refine_ls_structure_factor_coef Fsqd
_refine_ls_weighting_details 'calc w=1/[\s^2^(Fo^2^)+(0.0473P)^2^+1.0590P] where P=(Fo^2^+2Fc^2^)/3'
_refine_ls_weighting_scheme calc
_refine_ls_wR_factor_gt 0.0824
_refine_ls_wR_factor_ref 0.0841
_reflns_number_gt 4859
_reflns_number_total 5195
_reflns_threshold_expression >2sigma(I)
_cod_data_source_file om2001876_si_002.cif
_cod_data_source_block sd41
_cod_depositor_comments
;
The following automatic conversions were performed:

'_symmetry_cell_setting' value 'Monoclinic' changed to 'monoclinic'
according to /home/saulius/struct/CIF-dictionaries/cif_core.dic
dictionary named 'cif_core.dic' version 2.4.1 from 2010-06-29.

Automatic conversion script
Id: cif_fix_values 1715 2011-07-08 13:25:40Z adriana 

The following automatic conversions were performed:

'_exptl_crystal_density_meas' value 'none' was changed to '?' - the
value is perceived as not measured.

Automatic conversion script
Id: cif_fix_values 3008 2015-01-20 13:52:24Z robertas 

The following automatic conversions were performed:

'_atom_sites_solution_hydrogens' value 'difmap & geom' was changed to
'mixed'.

Automatic conversion script
Id: cif_fix_values 6452 2018-10-05 10:23:21Z andrius 
;
_cod_original_cell_volume 2097.98(12)
_cod_original_sg_symbol_H-M P2(1)/c
_cod_database_code 4064585

loop_
_symmetry_equiv_pos_as_xyz
'x, y, z'
'-x, y+1/2, -z+1/2'
'-x, -y, -z'
'x, -y-1/2, z-1/2'

loop_
_atom_site_label
_atom_site_type_symbol
_atom_site_fract_x
_atom_site_fract_y
_atom_site_fract_z
_atom_site_U_iso_or_equiv
_atom_site_adp_type
_atom_site_occupancy
_atom_site_symmetry_multiplicity
_atom_site_calc_flag
_atom_site_refinement_flags
Sc1 Sc 0.270621(13) 0.09170(2) 0.321060(13) 0.01357(7) Uani 1 1 d .
S1 S 0.16916(2) -0.06054(4) 0.18574(2) 0.02670(9) Uani 1 1 d .
N1 N 0.19814(7) 0.24455(14) 0.20674(7) 0.0226(2) Uani 1 1 d .
C1 C 0.20653(8) 0.25224(14) 0.41441(8) 0.0188(2) Uani 1 1 d .
C2 C 0.14130(7) 0.14378(15) 0.36995(8) 0.0188(2) Uani 1 1 d .
C3 C 0.16991(7) -0.01021(14) 0.40084(7) 0.0170(2) Uani 1 1 d .
C4 C 0.25257(7) 0.00256(14) 0.46368(7) 0.0163(2) Uani 1 1 d .
C5 C 0.27467(8) 0.16443(14) 0.47174(7) 0.0173(2) Uani 1 1 d .
C6 C 0.20210(11) 0.42891(16) 0.40769(10) 0.0285(3) Uani 1 1 d .
C7 C 0.05493(9) 0.1841(2) 0.30656(9) 0.0283(3) Uani 1 1 d .
C8 C 0.11873(9) -0.15990(16) 0.37796(9) 0.0261(3) Uani 1 1 d .
H8A H 0.1535 -0.2413 0.3615 0.039 Uiso 1 1 calc R
H8B H 0.0668 -0.1405 0.3282 0.039 Uiso 1 1 calc R
H8C H 0.1025 -0.1955 0.4293 0.039 Uiso 1 1 calc R
C9 C 0.30208(9) -0.13002(16) 0.51932(9) 0.0235(3) Uani 1 1 d .
C10 C 0.42325(7) 0.18040(13) 0.37513(8) 0.0164(2) Uani 1 1 d .
C11 C 0.39899(7) 0.20019(13) 0.28219(8) 0.0158(2) Uani 1 1 d .
C12 C 0.38094(7) 0.04918(13) 0.24188(8) 0.0161(2) Uani 1 1 d .
C13 C 0.39387(7) -0.06514(13) 0.31002(8) 0.0168(2) Uani 1 1 d .
C14 C 0.41996(7) 0.01612(14) 0.39197(8) 0.0167(2) Uani 1 1 d .
C15 C 0.45627(8) 0.30820(15) 0.44285(8) 0.0219(2) Uani 1 1 d .
C16 C 0.39844(8) 0.35283(14) 0.23431(9) 0.0211(2) Uani 1 1 d .
C17 C 0.35953(9) 0.01804(16) 0.14461(8) 0.0219(2) Uani 1 1 d .
C18 C 0.38335(9) -0.24033(14) 0.29781(9) 0.0229(2) Uani 1 1 d .
C19 C 0.15214(8) 0.13464(19) 0.15044(8) 0.0262(3) Uani 1 1 d .
C20 C 0.09308(9) 0.1816(2) 0.06857(9) 0.0358(4) Uani 1 1 d .
C21 C 0.08295(9) 0.3386(2) 0.04783(10) 0.0409(4) Uani 1 1 d .
C22 C 0.12998(10) 0.4511(2) 0.10630(11) 0.0372(4) Uani 1 1 d .
C23 C 0.18710(9) 0.39927(18) 0.18510(10) 0.0282(3) Uani 1 1 d .
H5A H 0.3283(11) 0.206(2) 0.5110(11) 0.025(4) Uiso 1 1 d .
H6A H 0.2579(13) 0.477(2) 0.4099(13) 0.044(5) Uiso 1 1 d .
H6B H 0.1600(13) 0.463(2) 0.3551(13) 0.039(5) Uiso 1 1 d .
H6C H 0.1876(13) 0.474(3) 0.4560(14) 0.049(6) Uiso 1 1 d .
H7A H 0.0367(16) 0.109(3) 0.2635(17) 0.061(7) Uiso 1 1 d .
H7B H 0.0556(14) 0.283(3) 0.2774(15) 0.056(6) Uiso 1 1 d .
H7C H 0.0134(14) 0.199(3) 0.3349(14) 0.051(6) Uiso 1 1 d .
H9A H 0.3574(13) -0.092(2) 0.5568(13) 0.034(5) Uiso 1 1 d .
H9B H 0.3103(11) -0.220(2) 0.4856(12) 0.033(5) Uiso 1 1 d .
H9C H 0.2718(12) -0.173(2) 0.5613(12) 0.037(5) Uiso 1 1 d .
H14A H 0.4320(9) -0.0317(19) 0.4497(10) 0.018(4) Uiso 1 1 d .
H15A H 0.4622(10) 0.272(2) 0.5006(11) 0.025(4) Uiso 1 1 d .
H15B H 0.4165(12) 0.400(2) 0.4331(12) 0.034(5) Uiso 1 1 d .
H15C H 0.5129(12) 0.342(2) 0.4429(12) 0.034(5) Uiso 1 1 d .
H16A H 0.3587(12) 0.356(2) 0.1776(13) 0.032(4) Uiso 1 1 d .
H16B H 0.3836(12) 0.437(2) 0.2655(12) 0.034(5) Uiso 1 1 d .
H16C H 0.4518(14) 0.377(2) 0.2258(13) 0.043(5) Uiso 1 1 d .
H17A H 0.4096(13) 0.046(2) 0.1236(13) 0.041(5) Uiso 1 1 d .
H17B H 0.3109(13) 0.076(2) 0.1096(13) 0.038(5) Uiso 1 1 d .
H17C H 0.3479(12) -0.090(2) 0.1317(13) 0.036(5) Uiso 1 1 d .
H18A H 0.3784(14) -0.290(3) 0.3498(15) 0.055(6) Uiso 1 1 d .
H18B H 0.4281(14) -0.286(3) 0.2839(14) 0.052(6) Uiso 1 1 d .
H18C H 0.3287(14) -0.267(2) 0.2524(14) 0.050(6) Uiso 1 1 d .
H20A H 0.0642(12) 0.099(2) 0.0338(12) 0.029(4) Uiso 1 1 d .
H21A H 0.0438(13) 0.373(2) -0.0062(14) 0.042(5) Uiso 1 1 d .
H22A H 0.1224(13) 0.562(2) 0.0922(14) 0.042(5) Uiso 1 1 d .
H23A H 0.2233(11) 0.473(2) 0.2306(11) 0.028(4) Uiso 1 1 d .

loop_
_atom_site_aniso_label
_atom_site_aniso_U_11
_atom_site_aniso_U_22
_atom_site_aniso_U_33
_atom_site_aniso_U_23
_atom_site_aniso_U_13
_atom_site_aniso_U_12
Sc1 0.01280(11) 0.01404(11) 0.01256(11) 0.00003(7) 0.00197(8) 0.00018(7)
S1 0.02186(16) 0.03520(19) 0.02087(16) -0.00845(12) 0.00341(12) -0.00797(13)
N1 0.0168(5) 0.0319(6) 0.0190(5) 0.0073(4) 0.0055(4) 0.0044(4)
C1 0.0233(6) 0.0159(5) 0.0190(5) 0.0006(4) 0.0091(4) 0.0033(4)
C2 0.0163(5) 0.0225(6) 0.0181(5) 0.0026(4) 0.0063(4) 0.0043(4)
C3 0.0166(5) 0.0181(5) 0.0169(5) 0.0003(4) 0.0057(4) -0.0003(4)
C4 0.0174(5) 0.0170(5) 0.0146(5) 0.0017(4) 0.0050(4) 0.0016(4)
C5 0.0189(5) 0.0182(5) 0.0149(5) -0.0017(4) 0.0052(4) -0.0009(4)
C6 0.0404(8) 0.0158(6) 0.0326(7) 0.0014(5) 0.0160(6) 0.0058(5)
C7 0.0178(6) 0.0405(8) 0.0254(6) 0.0068(6) 0.0046(5) 0.0091(5)
C8 0.0246(6) 0.0247(6) 0.0291(7) -0.0019(5) 0.0083(5) -0.0081(5)
C9 0.0244(6) 0.0232(6) 0.0225(6) 0.0081(5) 0.0067(5) 0.0060(5)
C10 0.0126(5) 0.0157(5) 0.0196(5) -0.0022(4) 0.0031(4) -0.0008(4)
C11 0.0143(5) 0.0136(5) 0.0199(5) -0.0008(4) 0.0061(4) -0.0002(4)
C12 0.0158(5) 0.0146(5) 0.0185(5) -0.0012(4) 0.0063(4) 0.0004(4)
C13 0.0158(5) 0.0131(5) 0.0211(5) -0.0003(4) 0.0053(4) 0.0012(4)
C14 0.0128(5) 0.0169(5) 0.0185(5) 0.0011(4) 0.0020(4) 0.0011(4)
C15 0.0203(6) 0.0212(6) 0.0222(6) -0.0066(5) 0.0036(5) -0.0044(5)
C16 0.0230(6) 0.0145(5) 0.0271(6) 0.0023(5) 0.0097(5) -0.0004(4)
C17 0.0274(6) 0.0205(6) 0.0194(6) -0.0030(4) 0.0097(5) -0.0012(5)
C18 0.0253(6) 0.0126(5) 0.0300(6) -0.0012(5) 0.0073(5) -0.0004(4)
C19 0.0152(5) 0.0467(8) 0.0169(6) 0.0024(5) 0.0053(4) 0.0018(5)
C20 0.0181(6) 0.0705(12) 0.0181(6) 0.0021(7) 0.0044(5) 0.0058(7)
C21 0.0225(6) 0.0792(13) 0.0233(7) 0.0215(8) 0.0104(5) 0.0207(7)
C22 0.0259(7) 0.0554(10) 0.0351(8) 0.0262(7) 0.0168(6) 0.0187(7)
C23 0.0211(6) 0.0367(8) 0.0298(7) 0.0152(6) 0.0124(5) 0.0097(5)

loop_
_atom_type_symbol
_atom_type_description
_atom_type_scat_dispersion_real
_atom_type_scat_dispersion_imag
_atom_type_scat_source
C C 0.0033 0.0016 'International Tables Vol C Tables 4.2.6.8 and 6.1.1.4'
H H 0.0000 0.0000 'International Tables Vol C Tables 4.2.6.8 and 6.1.1.4'
N N 0.0061 0.0033 'International Tables Vol C Tables 4.2.6.8 and 6.1.1.4'
S S 0.1246 0.1234 'International Tables Vol C Tables 4.2.6.8 and 6.1.1.4'
Sc Sc 0.2519 0.3716 'International Tables Vol C Tables 4.2.6.8 and 6.1.1.4'

loop_
_geom_angle_atom_site_label_1
_geom_angle_atom_site_label_2
_geom_angle_atom_site_label_3
_geom_angle
Cnt1 Sc1 N1 108.3
Cnt1 Sc1 S1 109.3
Cnt1 Sc1 C19 111.8
Cnt2 Sc1 N1 107.9
Cnt2 Sc1 S1 110.2
Cnt2 Sc1 C19 113.0
Cnt1 Sc1 Cnt2 134.6
N1 Sc1 C14 136.69(4)
N1 Sc1 C5 119.47(4)
C14 Sc1 C5 83.93(4)
N1 Sc1 C13 119.48(4)
C14 Sc1 C13 33.58(4)
C5 Sc1 C13 115.39(4)
N1 Sc1 C1 87.23(4)
C14 Sc1 C1 114.68(4)
C5 Sc1 C1 33.36(4)
C13 Sc1 C1 147.89(4)
N1 Sc1 C4 136.77(4)
C14 Sc1 C4 83.31(4)
C5 Sc1 C4 33.25(4)
C13 Sc1 C4 103.32(4)
C1 Sc1 C4 55.25(4)
N1 Sc1 C10 109.07(4)
C14 Sc1 C10 33.50(4)
C5 Sc1 C10 82.28(4)
C13 Sc1 C10 55.47(4)
C1 Sc1 C10 101.10(4)
C4 Sc1 C10 99.54(4)
N1 Sc1 C2 82.18(4)
C14 Sc1 C2 136.37(4)
C5 Sc1 C2 54.87(4)
C13 Sc1 C2 154.60(4)
C1 Sc1 C2 33.13(4)
C4 Sc1 C2 54.78(4)
C10 Sc1 C2 133.73(4)
N1 Sc1 C3 109.89(4)
C14 Sc1 C3 113.25(4)
C5 Sc1 C3 54.58(4)
C13 Sc1 C3 121.77(4)
C1 Sc1 C3 54.76(4)
C4 Sc1 C3 32.79(4)
C10 Sc1 C3 132.12(4)
C2 Sc1 C3 32.85(4)
N1 Sc1 C12 87.68(4)
C14 Sc1 C12 54.85(4)
C5 Sc1 C12 135.59(4)
C13 Sc1 C12 33.02(4)
C1 Sc1 C12 151.47(4)
C4 Sc1 C12 135.55(4)
C10 Sc1 C12 54.58(4)
C2 Sc1 C12 168.78(4)
C3 Sc1 C12 151.69(4)
N1 Sc1 C11 82.19(4)
C14 Sc1 C11 54.64(4)
C5 Sc1 C11 111.81(4)
C13 Sc1 C11 54.68(4)
C1 Sc1 C11 118.87(4)
C4 Sc1 C11 132.14(4)
C10 Sc1 C11 32.67(4)
C2 Sc1 C11 148.47(4)
C3 Sc1 C11 164.79(4)
C12 Sc1 C11 32.61(3)
N1 Sc1 S1 65.03(3)
C14 Sc1 S1 122.74(3)
C5 Sc1 S1 138.18(3)
C13 Sc1 S1 90.04(3)
C1 Sc1 S1 119.06(3)
C4 Sc1 S1 111.99(3)
C10 Sc1 S1 138.25(3)
C2 Sc1 S1 87.68(3)
C3 Sc1 S1 84.07(3)
C12 Sc1 S1 83.67(3)
C11 Sc1 S1 109.98(3)
N1 Sc1 C19 27.96(4)
C14 Sc1 C19 140.26(4)
C5 Sc1 C19 135.01(4)
C13 Sc1 C19 109.55(4)
C1 Sc1 C19 102.24(4)
C4 Sc1 C19 132.25(4)
C10 Sc1 C19 127.50(4)
C2 Sc1 C19 83.12(4)
C3 Sc1 C19 99.51(4)
C12 Sc1 C19 85.67(4)
C11 Sc1 C19 95.38(4)
S1 Sc1 C19 37.08(3)
C19 S1 Sc1 78.08(4)
C19 N1 C23 119.85(12)
C19 N1 Sc1 100.64(8)
C23 N1 Sc1 139.41(10)
C5 C1 C2 107.53(10)
C5 C1 C6 125.59(12)
C2 C1 C6 126.73(12)
C5 C1 Sc1 72.57(7)
C2 C1 Sc1 74.81(7)
C6 C1 Sc1 121.77(9)
C1 C2 C3 107.83(10)
C1 C2 C7 126.41(12)
C3 C2 C7 125.63(12)
C1 C2 Sc1 72.06(7)
C3 C2 Sc1 74.11(6)
C7 C2 Sc1 122.84(8)
C4 C3 C2 108.30(10)
C4 C3 C8 125.11(11)
C2 C3 C8 126.36(11)
C4 C3 Sc1 72.42(6)
C2 C3 Sc1 73.05(6)
C8 C3 Sc1 124.74(8)
C5 C4 C3 107.45(10)
C5 C4 C9 126.58(11)
C3 C4 C9 125.56(11)
C5 C4 Sc1 71.90(6)
C3 C4 Sc1 74.79(6)
C9 C4 Sc1 124.62(8)
C1 C5 C4 108.89(10)
C1 C5 Sc1 74.07(7)
C4 C5 Sc1 74.86(6)
C11 C10 C14 107.31(10)
C11 C10 C15 125.70(11)
C14 C10 C15 126.64(11)
C11 C10 Sc1 75.41(6)
C14 C10 Sc1 71.17(6)
C15 C10 Sc1 124.32(8)
C10 C11 C12 108.40(10)
C10 C11 C16 125.96(11)
C12 C11 C16 125.51(11)
C10 C11 Sc1 71.91(6)
C12 C11 Sc1 73.19(6)
C16 C11 Sc1 124.09(8)
C13 C12 C11 108.07(10)
C13 C12 C17 126.76(11)
C11 C12 C17 124.98(11)
C13 C12 Sc1 71.24(6)
C11 C12 Sc1 74.20(6)
C17 C12 Sc1 124.31(8)
C14 C13 C12 107.48(10)
C14 C13 C18 126.14(11)
C12 C13 C18 126.37(11)
C14 C13 Sc1 72.14(6)
C12 C13 Sc1 75.74(6)
C18 C13 Sc1 118.63(8)
C13 C14 C10 108.75(10)
C13 C14 Sc1 74.28(6)
C10 C14 Sc1 75.32(6)
N1 C19 C20 119.82(15)
N1 C19 S1 116.23(9)
C20 C19 S1 123.95(13)
N1 C19 Sc1 51.40(6)
C20 C19 Sc1 170.97(13)
S1 C19 Sc1 64.84(4)
C21 C20 C19 119.46(16)
C20 C21 C22 120.44(13)
C23 C22 C21 117.92(16)
N1 C23 C22 122.53(16)

loop_
_geom_bond_atom_site_label_1
_geom_bond_atom_site_label_2
_geom_bond_distance
Sc1 Cnt1 2.179
Sc1 Cnt2 2.181
Sc1 N1 2.2487(10)
Sc1 C14 2.4397(11)
Sc1 C5 2.4540(11)
Sc1 C13 2.4673(11)
Sc1 C1 2.4733(12)
Sc1 C4 2.4920(11)
Sc1 C10 2.4935(11)
Sc1 C2 2.5089(11)
Sc1 C3 2.5226(11)
Sc1 C12 2.5255(11)
Sc1 C11 2.5386(11)
Sc1 S1 2.6158(4)
Sc1 C19 2.8277(13)
S1 C19 1.7424(16)
N1 C19 1.3490(18)
N1 C23 1.3544(18)
C1 C5 1.4144(16)
C1 C2 1.4208(17)
C1 C6 1.5023(17)
C2 C3 1.4226(16)
C2 C7 1.5001(17)
C3 C4 1.4158(16)
C3 C8 1.5023(17)
C4 C5 1.4154(16)
C4 C9 1.5033(16)
C10 C11 1.4161(16)
C10 C14 1.4229(16)
C10 C15 1.5052(16)
C11 C12 1.4216(15)
C11 C16 1.5002(16)
C12 C13 1.4199(16)
C12 C17 1.4991(16)
C13 C14 1.4177(16)
C13 C18 1.5014(16)
C19 C20 1.4173(18)
C20 C21 1.369(3)
C21 C22 1.387(3)
C22 C23 1.3826(19)
